data_8104806
loop_
_publ_author_name
'Muller, Kina'
'Hosten, Eric C.'
'Betz, Richard'

_publ_section_title
;
 The crystal structure of 4-hydroxybenzene-1,3-diaminium dichloride,
 C6H10Cl2N2O
;
_journal_issue 2
_journal_name_full 'Zeitschrift f\"ur Kristallographie - New Crystal Structures'
_journal_page_first 281
_journal_page_last 283
_journal_paper_doi 10.1515/ncrs-2020-0532
_journal_volume 236
_journal_year 2021
_chemical_formula_moiety 'C6 H10 N2 O, 2(Cl)'
_chemical_formula_sum 'C6 H10 Cl2 N2 O'
_chemical_formula_weight 197.06
_chemical_name_common
;
4-hydroxy-<i>meta</i>-phenylenediamine dihydrochloride
;
_chemical_name_systematic
;
4-hydroxy-<i>meta</i>-phenylenediamine dihydrochloride
;
_space_group_crystal_system triclinic
_space_group_IT_number 2
_space_group_name_Hall '-P 1'
_space_group_name_H-M_alt 'P -1'
_atom_sites_solution_hydrogens geom
_atom_sites_solution_secondary difmap
_cell_angle_alpha 71.237(4)
_cell_angle_beta 78.739(4)
_cell_angle_gamma 72.950(4)
_cell_formula_units_Z 2
_cell_length_a 4.8274(4)
_cell_length_b 8.0556(7)
_cell_length_c 12.0648(10)
_cell_measurement_reflns_used 6007
_cell_measurement_temperature 190(2)
_cell_measurement_theta_max 28.32
_cell_measurement_theta_min 2.76
_cell_volume 422.06(6)
_computing_cell_refinement 'SAINT [1]'
_computing_data_collection 'APEX2 [1]'
_computing_data_reduction 'SAINT [1]'
_computing_molecular_graphics 'ORTEP3 [3], Mercury [4]'
_computing_publication_material 'SHELXL-97 [2], PLATON [5]'
_computing_structure_refinement 'SHELXL-97 [2]'
_computing_structure_solution 'SHELXS-97 [2]'
_diffrn_ambient_temperature 190(2)
_diffrn_measured_fraction_theta_full 0.998
_diffrn_measured_fraction_theta_max 0.987
_diffrn_measurement_device_type 'Bruker APEX-II CCD'
_diffrn_measurement_method '\f and \w scans'
_diffrn_radiation_monochromator graphite
_diffrn_radiation_type MoK\a
_diffrn_radiation_wavelength 0.71073
_diffrn_reflns_av_R_equivalents 0.0222
_diffrn_reflns_av_sigmaI/netI 0.0192
_diffrn_reflns_Laue_measured_fraction_full 0.998
_diffrn_reflns_Laue_measured_fraction_max 0.987
_diffrn_reflns_limit_h_max 6
_diffrn_reflns_limit_h_min -6
_diffrn_reflns_limit_k_max 10
_diffrn_reflns_limit_k_min -10
_diffrn_reflns_limit_l_max 16
_diffrn_reflns_limit_l_min -16
_diffrn_reflns_number 7218
_diffrn_reflns_point_group_measured_fraction_full 0.998
_diffrn_reflns_point_group_measured_fraction_max 0.987
_diffrn_reflns_theta_full 25.242
_diffrn_reflns_theta_max 28.371
_diffrn_reflns_theta_min 1.794
_exptl_absorpt_coefficient_mu 0.712
_exptl_absorpt_correction_T_max 1.0000
_exptl_absorpt_correction_T_min 0.9275
_exptl_absorpt_correction_type numerical
_exptl_absorpt_process_details
;                                                              
SADABS [6]                                         
;
_exptl_crystal_colour colourless
_exptl_crystal_density_diffrn 1.551
_exptl_crystal_description rod
_exptl_crystal_F_000 204
_exptl_crystal_size_max 0.522
_exptl_crystal_size_mid 0.187
_exptl_crystal_size_min 0.144
_refine_diff_density_max 0.307
_refine_diff_density_min -0.198
_refine_diff_density_rms 0.043
_refine_ls_extinction_coef .
_refine_ls_extinction_method none
_refine_ls_goodness_of_fit_ref 1.085
_refine_ls_hydrogen_treatment constr
_refine_ls_matrix_type full
_refine_ls_number_parameters 104
_refine_ls_number_reflns 2091
_refine_ls_number_restraints 0
_refine_ls_restrained_S_all 1.085
_refine_ls_R_factor_all 0.0238
_refine_ls_R_factor_gt 0.0225
_refine_ls_shift/su_max 0.001
_refine_ls_shift/su_mean 0.000
_refine_ls_structure_factor_coef Fsqd
_refine_ls_weighting_details 'w=1/[\s^2^(Fo^2^)+(0.0260P)^2^+0.2054P] where P=(Fo^2^+2Fc^2^)/3'
_refine_ls_weighting_scheme calc
_refine_ls_wR_factor_gt 0.0606
_refine_ls_wR_factor_ref 0.0614
_reflns_Friedel_coverage 0.000
_reflns_Friedel_fraction_full .
_reflns_Friedel_fraction_max .
_reflns_number_gt 2025
_reflns_number_total 2091
_reflns_threshold_expression 'I > 2\s(I)'
_cod_data_source_file suppl_j_ncrs-2020-0532_suppl.cif
_cod_data_source_block 1
_cod_database_code 8104806
_shelx_space_group_comment
;
The symmetry employed for this shelxl refinement is uniquely defined
by the following loop, which should always be used as a source of
symmetry information in preference to the above space-group names.
They are only intended as comments.
;
_shelx_estimated_absorpt_t_min 0.666
_shelx_estimated_absorpt_t_max 0.904

loop_
_space_group_symop_operation_xyz
'x, y, z'
'-x, -y, -z'

loop_
_atom_site_label
_atom_site_type_symbol
_atom_site_fract_x
_atom_site_fract_y
_atom_site_fract_z
_atom_site_U_iso_or_equiv
_atom_site_adp_type
_atom_site_occupancy
_atom_site_site_symmetry_order
_atom_site_calc_flag
_atom_site_refinement_flags_posn
_atom_site_refinement_flags_adp
_atom_site_refinement_flags_occupancy
_atom_site_disorder_assembly
_atom_site_disorder_group
Cl1 Cl 0.36516(9) 0.80272(5) 0.40539(3) 0.02232(10) Uani 1 1 d . . . . .
Cl2 Cl 0.79378(8) 0.87456(5) 0.90263(3) 0.02083(9) Uani 1 1 d . . . . .
O1 O 0.2879(3) 0.81061(16) 0.71567(10) 0.0231(2) Uani 1 1 d . . . . .
H1 H 0.149226 0.816630 0.769655 0.035 Uiso 1 1 calc R U . . .
N1 N 0.7883(3) 0.78913(17) 0.57529(11) 0.0193(3) Uani 1 1 d . . . . .
H1A H 0.975252 0.769081 0.540352 0.029 Uiso 1 1 calc R U . . .
H1B H 0.743485 0.891981 0.598160 0.029 Uiso 1 1 calc R U . . .
H1C H 0.665146 0.801648 0.523216 0.029 Uiso 1 1 calc R U . . .
N2 N 1.1613(3) 0.17191(17) 0.82886(11) 0.0192(3) Uani 1 1 d . . . . .
H2A H 1.309917 0.173963 0.769399 0.029 Uiso 1 1 calc R U . . .
H2B H 1.083291 0.077823 0.837510 0.029 Uiso 1 1 calc R U . . .
H2C H 1.230354 0.158224 0.897076 0.029 Uiso 1 1 calc R U . . .
C1 C 0.4947(3) 0.6551(2) 0.75050(13) 0.0171(3) Uani 1 1 d . . . . .
C2 C 0.7577(3) 0.6362(2) 0.67816(12) 0.0160(3) Uani 1 1 d . . . . .
C3 C 0.9794(3) 0.4806(2) 0.70059(13) 0.0163(3) Uani 1 1 d . . . . .
H3 H 1.155594 0.468649 0.649111 0.020 Uiso 1 1 calc R U . . .
C4 C 0.9365(3) 0.3419(2) 0.80084(12) 0.0162(3) Uani 1 1 d . . . . .
C5 C 0.6817(4) 0.3589(2) 0.87694(13) 0.0188(3) Uani 1 1 d . . . . .
H5 H 0.659323 0.263498 0.946316 0.023 Uiso 1 1 calc R U . . .
C6 C 0.4599(3) 0.5149(2) 0.85182(13) 0.0188(3) Uani 1 1 d . . . . .
H6 H 0.284057 0.526528 0.903527 0.023 Uiso 1 1 calc R U . . .

loop_
_atom_site_aniso_label
_atom_site_aniso_U_11
_atom_site_aniso_U_22
_atom_site_aniso_U_33
_atom_site_aniso_U_23
_atom_site_aniso_U_13
_atom_site_aniso_U_12
Cl1 0.01973(19) 0.02506(19) 0.01987(17) -0.00718(14) 0.00405(14) -0.00526(15)
Cl2 0.01870(18) 0.02211(18) 0.01854(16) -0.00544(13) 0.00299(14) -0.00399(15)
O1 0.0169(5) 0.0216(6) 0.0240(5) -0.0058(4) 0.0041(4) 0.0006(5)
N1 0.0158(6) 0.0175(6) 0.0201(6) -0.0027(5) 0.0020(5) -0.0029(5)
N2 0.0190(6) 0.0169(6) 0.0181(6) -0.0036(5) 0.0008(5) -0.0024(5)
C1 0.0154(7) 0.0181(7) 0.0181(6) -0.0077(5) 0.0001(6) -0.0029(6)
C2 0.0157(7) 0.0166(7) 0.0153(6) -0.0042(5) 0.0005(5) -0.0052(5)
C3 0.0142(6) 0.0186(7) 0.0160(6) -0.0066(5) 0.0017(5) -0.0044(6)
C4 0.0144(7) 0.0166(6) 0.0170(6) -0.0056(5) -0.0007(5) -0.0029(6)
C5 0.0194(7) 0.0210(7) 0.0158(6) -0.0048(5) 0.0015(6) -0.0076(6)
C6 0.0169(7) 0.0228(7) 0.0167(6) -0.0076(6) 0.0036(5) -0.0063(6)

loop_
_atom_type_symbol
_atom_type_description
_atom_type_scat_dispersion_real
_atom_type_scat_dispersion_imag
_atom_type_scat_source
C C 0.0033 0.0016 'International Tables Vol C Tables 4.2.6.8 and 6.1.1.4'
H H 0.0000 0.0000 'International Tables Vol C Tables 4.2.6.8 and 6.1.1.4'
N N 0.0061 0.0033 'International Tables Vol C Tables 4.2.6.8 and 6.1.1.4'
O O 0.0106 0.0060 'International Tables Vol C Tables 4.2.6.8 and 6.1.1.4'
Cl Cl 0.1484 0.1585 'International Tables Vol C Tables 4.2.6.8 and 6.1.1.4'

loop_
_geom_angle_atom_site_label_1
_geom_angle_atom_site_label_2
_geom_angle_atom_site_label_3
_geom_angle
_geom_angle_site_symmetry_1
_geom_angle_site_symmetry_3
C1 O1 H1 109.5 . .
C2 N1 H1A 109.5 . .
C2 N1 H1B 109.5 . .
H1A N1 H1B 109.5 . .
C2 N1 H1C 109.5 . .
H1A N1 H1C 109.5 . .
H1B N1 H1C 109.5 . .
C4 N2 H2A 109.5 . .
C4 N2 H2B 109.5 . .
H2A N2 H2B 109.5 . .
C4 N2 H2C 109.5 . .
H2A N2 H2C 109.5 . .
H2B N2 H2C 109.5 . .
O1 C1 C2 116.67(13) . .
O1 C1 C6 124.58(14) . .
C2 C1 C6 118.75(14) . .
C3 C2 C1 122.22(13) . .
C3 C2 N1 120.94(13) . .
C1 C2 N1 116.83(13) . .
C2 C3 C4 117.71(13) . .
C2 C3 H3 121.1 . .
C4 C3 H3 121.1 . .
C5 C4 C3 121.51(14) . .
C5 C4 N2 117.98(13) . .
C3 C4 N2 120.50(13) . .
C6 C5 C4 119.88(13) . .
C6 C5 H5 120.1 . .
C4 C5 H5 120.1 . .
C5 C6 C1 119.85(14) . .
C5 C6 H6 120.1 . .
C1 C6 H6 120.1 . .

loop_
_geom_bond_atom_site_label_1
_geom_bond_atom_site_label_2
_geom_bond_distance
_geom_bond_site_symmetry_2
O1 C1 1.3544(19) .
O1 H1 0.8400 .
N1 C2 1.4598(18) .
N1 H1A 0.9100 .
N1 H1B 0.9100 .
N1 H1C 0.9100 .
N2 C4 1.4634(19) .
N2 H2A 0.9100 .
N2 H2B 0.9100 .
N2 H2C 0.9100 .
C1 C2 1.392(2) .
C1 C6 1.393(2) .
C2 C3 1.378(2) .
C3 C4 1.386(2) .
C3 H3 0.9500 .
C4 C5 1.384(2) .
C5 C6 1.382(2) .
C5 H5 0.9500 .
C6 H6 0.9500 .

loop_
_geom_hbond_atom_site_label_D
_geom_hbond_atom_site_label_H
_geom_hbond_atom_site_label_A
_geom_hbond_distance_DH
_geom_hbond_distance_HA
_geom_hbond_distance_DA
_geom_hbond_angle_DHA
_geom_hbond_site_symmetry_A
O1 H1 Cl2 0.84 2.16 2.9946(12) 171.3 1_455
N1 H1A Cl1 0.91 2.26 3.1263(13) 160.1 1_655
N1 H1B Cl1 0.91 2.35 3.2266(14) 162.4 2_676
N1 H1C Cl1 0.91 2.22 3.1217(15) 174.1 .
N2 H2A Cl1 0.91 2.36 3.2611(13) 170.6 2_766
N2 H2B Cl2 0.91 2.31 3.1907(14) 162.7 1_545
N2 H2C Cl2 0.91 2.33 3.1826(14) 156.3 2_767
C3 H3 Cl1 0.95 2.82 3.5940(15) 139.8 2_766
C5 H5 Cl2 0.95 2.81 3.5789(15) 138.4 2_667

loop_
_geom_torsion_atom_site_label_1
_geom_torsion_atom_site_label_2
_geom_torsion_atom_site_label_3
_geom_torsion_atom_site_label_4
_geom_torsion
_geom_torsion_site_symmetry_1
_geom_torsion_site_symmetry_2
_geom_torsion_site_symmetry_3
_geom_torsion_site_symmetry_4
O1 C1 C2 C3 -176.47(14) . . . .
C6 C1 C2 C3 2.9(2) . . . .
O1 C1 C2 N1 2.7(2) . . . .
C6 C1 C2 N1 -177.85(13) . . . .
C1 C2 C3 C4 -1.7(2) . . . .
N1 C2 C3 C4 179.10(14) . . . .
C2 C3 C4 C5 -0.7(2) . . . .
C2 C3 C4 N2 179.03(13) . . . .
C3 C4 C5 C6 1.8(2) . . . .
N2 C4 C5 C6 -177.90(14) . . . .
C4 C5 C6 C1 -0.6(2) . . . .
O1 C1 C6 C5 177.62(15) . . . .
C2 C1 C6 C5 -1.7(2) . . . .
